data_2006506
loop_
_publ_author_name
'Nagel, Norbert'
'Ansari, Manssur'
'Bock, Hans'

_publ_section_title
;
 1,2,4,5-Tetrakis(trimethylsilylmethyl)benzene at 150K
;
_journal_issue 9
_journal_name_full 'Acta Crystallographica Section C'
_journal_page_first 1329
_journal_page_last 1331
_journal_paper_doi 10.1107/S0108270197005179
_journal_volume 53
_journal_year 1997
_chemical_formula_analytical 'C22 H46 Si4'
_chemical_formula_sum 'C22 H46 Si4'
_chemical_formula_weight 422.95
_chemical_melting_point 401.5(5)
_chemical_name_systematic
;
1,2,4,5-Tetrakis(trimethylsilylmethyl)benzene
;
_space_group_IT_number 70
_symmetry_cell_setting orthorhombic
_symmetry_space_group_name_Hall '-F 2uv 2vw'
_symmetry_space_group_name_H-M 'F d d d :2'
_audit_creation_method SHELXL
_cell_angle_alpha 90.00
_cell_angle_beta 90.00
_cell_angle_gamma 90.00
_cell_formula_units_Z 8
_cell_length_a 16.2226(13)
_cell_length_b 17.8756(15)
_cell_length_c 19.0452(18)
_cell_measurement_reflns_used 96
_cell_measurement_temperature 150(2)
_cell_measurement_theta_max 18
_cell_measurement_theta_min 10
_cell_volume 5522.9(8)
_computing_cell_refinement XSCANS
_computing_data_collection 'XSCANS (Siemens, 1994)'
_computing_data_reduction XSCANS
_computing_molecular_graphics 'SHELXTL/PC XP (Sheldrick, 1990b)'
_computing_publication_material 'SHELXL93 CIFTAB'
_computing_structure_refinement 'SHELXL93 (Sheldrick, 1993)'
_computing_structure_solution 'SHELXS86 (Sheldrick, 1990a)'
_diffrn_ambient_temperature 150(2)
_diffrn_measurement_device 'Siemens P4 four-circle diffractometer'
_diffrn_measurement_method '\w scan'
_diffrn_radiation_monochromator graphite
_diffrn_radiation_source 'fine-focus sealed tube'
_diffrn_radiation_type MoK\a
_diffrn_radiation_wavelength 0.71073
_diffrn_reflns_av_R_equivalents 0.0246
_diffrn_reflns_av_sigmaI/netI 0.0311
_diffrn_reflns_limit_h_max 21
_diffrn_reflns_limit_h_min 0
_diffrn_reflns_limit_k_max 23
_diffrn_reflns_limit_k_min 0
_diffrn_reflns_limit_l_max 24
_diffrn_reflns_limit_l_min -1
_diffrn_reflns_number 1664
_diffrn_reflns_theta_max 27.50
_diffrn_reflns_theta_min 2.00
_diffrn_standards_decay_% negligible
_diffrn_standards_interval_count 100
_diffrn_standards_number 3
_exptl_absorpt_coefficient_mu 0.220
_exptl_absorpt_correction_type none
_exptl_crystal_colour colourless
_exptl_crystal_density_diffrn 1.017
_exptl_crystal_density_method 'not measured'
_exptl_crystal_description block
_exptl_crystal_F_000 1872
_exptl_crystal_size_max 0.6
_exptl_crystal_size_mid 0.45
_exptl_crystal_size_min 0.4
_refine_diff_density_max 0.262
_refine_diff_density_min -0.201
_refine_ls_extinction_method none
_refine_ls_goodness_of_fit_all 1.089
_refine_ls_goodness_of_fit_obs 1.119
_refine_ls_matrix_type full
_refine_ls_number_parameters 68
_refine_ls_number_reflns 1572
_refine_ls_number_restraints 0
_refine_ls_restrained_S_all 1.089
_refine_ls_restrained_S_obs 1.119
_refine_ls_R_factor_all 0.0472
_refine_ls_R_factor_obs .0356
_refine_ls_shift/esd_max 0.001
_refine_ls_shift/esd_mean 0.000
_refine_ls_structure_factor_coef Fsqd
_refine_ls_weighting_details 'w = 1/[\s^2^(Fo^2^)+(0.0389P)^2^+7.9743P] where P=(Fo^2^+2Fc^2^)/3'
_refine_ls_weighting_scheme calc
_refine_ls_wR_factor_all 0.0927
_refine_ls_wR_factor_obs .0862
_reflns_number_observed 1298
_reflns_number_total 1572
_reflns_observed_criterion >2sigma(I)
_cod_data_source_file jz1201.cif
_cod_data_source_block bock239
_cod_depositor_comments
;
The following automatic conversions were performed:
'_geom_bond_publ_flag' value 'Yes' changed to 'yes' according to
'/home/saulius/struct/CIF-dictionaries/cif_core.dic' dictionary named
'cif_core.dic' version 2.4.1 from 2010-06-29 (8 times).

Automatic conversion script
Id: cif_fix_enum 1527 2010-12-29 10:47:43Z saulius 

The following automatic conversions were performed:

'_chemical_melting_point' value '401-402 K' was changed to '401.5(5)'
- the average value was taken and precision was estimated.

Automatic conversion script
Id: cif_fix_values 1646 2011-03-28 12:23:43Z adriana 
;
_cod_original_sg_symbol_H-M 'F d d d'
_cod_database_code 2006506

loop_
_symmetry_equiv_pos_as_xyz
'x, y, z'
'-x+3/4, -y+3/4, z'
'-x+3/4, y, -z+3/4'
'x, -y+3/4, -z+3/4'
'x, y+1/2, z+1/2'
'-x+3/4, -y+5/4, z+1/2'
'-x+3/4, y+1/2, -z+5/4'
'x, -y+5/4, -z+5/4'
'x+1/2, y, z+1/2'
'-x+5/4, -y+3/4, z+1/2'
'-x+5/4, y, -z+5/4'
'x+1/2, -y+3/4, -z+5/4'
'x+1/2, y+1/2, z'
'-x+5/4, -y+5/4, z'
'-x+5/4, y+1/2, -z+3/4'
'x+1/2, -y+5/4, -z+3/4'
'-x, -y, -z'
'x-3/4, y-3/4, -z'
'x-3/4, -y, z-3/4'
'-x, y-3/4, z-3/4'
'-x, -y+1/2, -z+1/2'
'x-3/4, y-1/4, -z+1/2'
'x-3/4, -y+1/2, z-1/4'
'-x, y-1/4, z-1/4'
'-x+1/2, -y, -z+1/2'
'x-1/4, y-3/4, -z+1/2'
'x-1/4, -y, z-1/4'
'-x+1/2, y-3/4, z-1/4'
'-x+1/2, -y+1/2, -z'
'x-1/4, y-1/4, -z'
'x-1/4, -y+1/2, z-3/4'
'-x+1/2, y-1/4, z-3/4'

loop_
_atom_site_aniso_label
_atom_site_aniso_U_11
_atom_site_aniso_U_22
_atom_site_aniso_U_33
_atom_site_aniso_U_12
_atom_site_aniso_U_13
_atom_site_aniso_U_23
Si1 .0265(2) .0212(2) .0239(2) .0010(2) .0001(2) .0015(2)
C1 .0250(10) .0241(10) .0202(9) .0008(8) .000 .000
C2 .0212(6) .0201(7) .0245(7) .0000(5) .0003(6) .0015(5)
C10 .0266(7) .0212(7) .0257(7) -.0006(6) .0016(6) .0029(6)
C11 .0314(9) .0454(10) .0335(9) .0023(7) .0060(7) .0002(8)
C12 .0380(10) .0413(10) .0366(10) -.0036(7) -.0033(8) -.0090(8)
C13 .0454(10) .0304(9) .0487(11) .0041(7) -.0049(9) .0115(8)

loop_
_atom_site_label
_atom_site_fract_x
_atom_site_fract_y
_atom_site_fract_z
_atom_site_U_iso_or_equiv
_atom_site_thermal_displace_type
_atom_site_calc_flag
_atom_site_refinement_flags
_atom_site_occupancy
_atom_site_disorder_group
_atom_site_type_symbol
Si1 .01246(3) .79043(2) .51812(2) .02389(14) Uani d . 1 . Si
C1 .1250 .6250 .55369(11) .0231(4) Uani d S 1 . C
H1 .1250 .6250 .50381(11) .024(6) Uiso calc SR 1 . H
C2 .12493(9) .69390(7) .58800(7) .0219(3) Uani d . 1 . C
C10 .12071(10) .76484(8) .54522(8) .0245(3) Uani d . 1 . C
H10A .15494(10) .75872(8) .50258(8) .033(3) Uiso calc R 1 . H
H10B .14432(10) .80643(8) .57304(8) .033(3) Uiso calc R 1 . H
C11 -.05838(11) .78298(10) .59470(9) .0368(4) Uani d . 1 . C
H11A -.0538(7) .7330(3) .6154(5) .068(4) Uiso calc R 1 . H
H11B -.11522(14) .7914(8) .5792(2) .068(4) Uiso calc R 1 . H
H11C -.0435(6) .8207(6) .6298(4) .068(4) Uiso calc R 1 . H
C12 -.02428(11) .72535(10) .44835(10) .0387(4) Uani d . 1 . C
H12A -.0231(9) .67391(13) .4661(3) .064(4) Uiso calc R 1 . H
H12B .0117(5) .7294(6) .4072(3) .064(4) Uiso calc R 1 . H
H12C -.0808(3) .7386(5) .4350(5) .064(4) Uiso calc R 1 . H
C13 .01272(12) .88791(10) .48283(10) .0415(4) Uani d . 1 . C
H13A .0535(6) .8919(2) .4451(5) .065(4) Uiso calc R 1 . H
H13B .0268(9) .92296(12) .5205(2) .065(4) Uiso calc R 1 . H
H13C -.0421(3) .9000(3) .4644(7) .065(4) Uiso calc R 1 . H

loop_
_atom_type_symbol
_atom_type_description
_atom_type_scat_dispersion_real
_atom_type_scat_dispersion_imag
_atom_type_scat_source
C C 0.0033 0.0016 'International Tables Vol C Tables 4.2.6.8 and 6.1.1.4'
H H 0.0000 0.0000 'International Tables Vol C Tables 4.2.6.8 and 6.1.1.4'
Si Si 0.0817 0.0704 'International Tables Vol C Tables 4.2.6.8 and 6.1.1.4'

loop_
_geom_angle_atom_site_label_1
_geom_angle_atom_site_label_2
_geom_angle_atom_site_label_3
_geom_angle_site_symmetry_1
_geom_angle_site_symmetry_3
_geom_angle
_geom_angle_publ_flag
C11 Si1 C12 . . 108.45(9) yes
C11 Si1 C13 . . 110.49(9) yes
C12 Si1 C13 . . 109.06(9) yes
C11 Si1 C10 . . 110.06(7) yes
C12 Si1 C10 . . 109.96(8) yes
C13 Si1 C10 . . 108.82(8) yes
C2 C1 C2 . 14_455 124.1(2) yes
C1 C2 C2 . 11_455 117.95(9) yes
C1 C2 C10 . . 119.30(13) yes
C2 C2 C10 11_455 . 122.69(8) yes
C2 C10 Si1 . . 113.19(10) yes

loop_
_geom_bond_atom_site_label_1
_geom_bond_atom_site_label_2
_geom_bond_site_symmetry_2
_geom_bond_distance
_geom_bond_publ_flag
Si1 C11 . 1.862(2) yes
Si1 C12 . 1.864(2) yes
Si1 C13 . 1.868(2) yes
Si1 C10 . 1.887(2) yes
C1 C2 . 1.394(2) yes
C1 C2 14_455 1.394(2) yes
C2 C2 11_455 1.409(3) yes
C2 C10 . 1.509(2) yes

loop_
_geom_torsion_atom_site_label_1
_geom_torsion_atom_site_label_2
_geom_torsion_atom_site_label_3
_geom_torsion_atom_site_label_4
_geom_torsion_site_symmetry_1
_geom_torsion_site_symmetry_4
_geom_torsion
_geom_torsion_publ_flag
C2 C1 C2 C2 14_455 11_455 0.10(14) no
C2 C1 C2 C10 14_455 . -177.06(15) no
C1 C2 C10 Si1 . . 82.40(14) yes
C2 C2 C10 Si1 11_455 . -94.6(2) no
C11 Si1 C10 C2 . . 46.89(13) yes
C12 Si1 C10 C2 . . -72.52(13) yes
C13 Si1 C10 C2 . . 168.09(11) yes
